data_2006299
loop_
_publ_author_name
'Lautens, Mark'
'Lough, Alan J.'
'Ren, Yi'

_publ_contact_author
;
 Dr Alan John Lough
 Department of Chemistry
 University of Toronto
 Toronto
 Ontario
 Canada M5S 1A1
;
_publ_section_title
;(<i>cis</i>-1-Cyclohexyl-6-methylene-3,5,6,6a-tetrahydro-1<i>H</i>-cyclopenta[<i>c</i>]furan-4-yl)methyl
 3,5-Dinitrobenzoate
;
_journal_issue 7
_journal_name_full 'Acta Crystallographica Section C'
_journal_page_first 936
_journal_page_last 938
_journal_paper_doi 10.1107/S0108270197000917
_journal_volume 53
_journal_year 1997
_chemical_formula_sum 'C22 H24 N2 O7'
_chemical_formula_weight 428.43
_chemical_name_systematic
;
 cis-1-Cyclohexyl-6-methylene-3,5,6,6a-tetrahydro-1H-cyclopenta[c]furan-
 4-methyl 3'5'-Dintrobenzoate
;
_space_group_IT_number 14
_symmetry_cell_setting monoclinic
_symmetry_space_group_name_Hall '-P 2ybc'
_symmetry_space_group_name_H-M 'P 1 21/c 1'
_audit_creation_method SHELXL
_cell_angle_alpha 90.00
_cell_angle_beta 95.08(2)
_cell_angle_gamma 90.00
_cell_formula_units_Z 4
_cell_length_a 17.489(10)
_cell_length_b 5.415(4)
_cell_length_c 21.805(12)
_cell_measurement_reflns_used 31
_cell_measurement_temperature 178(2)
_cell_measurement_theta_max 8.9
_cell_measurement_theta_min 3.5
_cell_volume 2057(2)
_computing_cell_refinement XSCANS
_computing_data_collection 'XSCANS (Siemens, 1994)'
_computing_data_reduction 'SHELXTL/PC (Sheldrick, 1994)'
_computing_molecular_graphics SHELXTL/PC
_computing_publication_material SHELXTL/PC
_computing_structure_refinement SHELXTL/PC
_computing_structure_solution SHELXTL/PC
_diffrn_ambient_temperature 178(2)
_diffrn_measurement_device 'Siemens P4 diffractometer'
_diffrn_measurement_method '\w scans'
_diffrn_radiation_monochromator graphite
_diffrn_radiation_source 'fine-focus sealed tube'
_diffrn_radiation_type MoK\a
_diffrn_radiation_wavelength 0.71073
_diffrn_reflns_av_R_equivalents 0.1138
_diffrn_reflns_av_sigmaI/netI 0.2023
_diffrn_reflns_limit_h_max 18
_diffrn_reflns_limit_h_min 0
_diffrn_reflns_limit_k_max 5
_diffrn_reflns_limit_k_min 0
_diffrn_reflns_limit_l_max 23
_diffrn_reflns_limit_l_min -23
_diffrn_reflns_number 2718
_diffrn_reflns_theta_max 22.50
_diffrn_reflns_theta_min 2.12
_diffrn_standards_decay_% 'less than 3'
_diffrn_standards_interval_count 97
_diffrn_standards_number 3
_exptl_absorpt_coefficient_mu 0.104
_exptl_absorpt_correction_type none
_exptl_crystal_colour colourless
_exptl_crystal_density_diffrn 1.384
_exptl_crystal_density_meas ?
_exptl_crystal_description plate
_exptl_crystal_F_000 904
_exptl_crystal_size_max 0.12
_exptl_crystal_size_mid 0.10
_exptl_crystal_size_min 0.05
_refine_diff_density_max 0.366
_refine_diff_density_min -0.289
_refine_ls_extinction_coef 0.0010(4)
_refine_ls_extinction_method SHELXL
_refine_ls_goodness_of_fit_all 1.141
_refine_ls_goodness_of_fit_obs 1.650
_refine_ls_hydrogen_treatment noref
_refine_ls_matrix_type full
_refine_ls_number_parameters 281
_refine_ls_number_reflns 2621
_refine_ls_number_restraints 0
_refine_ls_restrained_S_all 1.141
_refine_ls_restrained_S_obs 1.650
_refine_ls_R_factor_all 0.2160
_refine_ls_R_factor_obs .0760
_refine_ls_shift/esd_max 0.001
_refine_ls_shift/esd_mean 0.000
_refine_ls_structure_factor_coef Fsqd
_refine_ls_weighting_details 'w = 1/[\s^2^(Fo^2^)] where P=(Fo^2^+2Fc^2^)/3'
_refine_ls_weighting_scheme calc
_refine_ls_wR_factor_all 0.1038
_refine_ls_wR_factor_obs .0832
_reflns_number_observed 997
_reflns_number_total 2621
_reflns_observed_criterion >2sigma(I)
_cod_data_source_file fg1257.cif
_cod_data_source_block s9405
_cod_depositor_comments
;
The following automatic conversions were performed:
'_symmetry_cell_setting' value 'Monoclinic' changed to 'monoclinic'
according to '/home/saulius/struct/CIF-dictionaries/cif_core.dic'
dictionary named 'cif_core.dic' version 2.4.1 from
2010-06-29.

'_geom_bond_publ_flag' value 'Y' changed to 'y' according to
'/home/saulius/struct/CIF-dictionaries/cif_core.dic' dictionary named
'cif_core.dic' version 2.4.1 from 2010-06-29 (11 times).

Automatic conversion script
Id: cif_fix_enum 1527 2010-12-29 10:47:43Z saulius 

The following automatic conversions were performed:

'_symmetry_cell_setting' value 'Monoclinic' changed to 'monoclinic'
according to /home/saulius/struct/CIF-dictionaries/cif_core.dic
dictionary named 'cif_core.dic' version 2.4.1 from
2010-06-29.

'_geom_bond_publ_flag' value 'Y' changed to 'y'
according to /home/saulius/struct/CIF-dictionaries/cif_core.dic
dictionary named 'cif_core.dic' version 2.4.1 from 2010-06-29 (11
times).

'_geom_angle_publ_flag' value 'Y' changed to 'y' according
to /home/saulius/struct/CIF-dictionaries/cif_core.dic dictionary
named 'cif_core.dic' version 2.4.1 from 2010-06-29 (17 times).

Automatic conversion script
Id: cif_fix_values 1715 2011-07-08 13:25:40Z adriana 

The following automatic conversions were performed:

'_exptl_crystal_density_meas' value 'not measured' was changed to '?'
- the value is perceived as not measured.

Automatic conversion script
Id: cif_fix_values 3008 2015-01-20 13:52:24Z robertas 

The following automatic conversions were performed:

'_refine_ls_weighting_scheme' value 'calc w = 1/[\s^2^(Fo^2^)] where
P=(Fo^2^+2Fc^2^)/3' was changed to 'calc'. New tag
'_refine_ls_weighting_details' was created. The value of the new tag
was set to 'w = 1/[\s^2^(Fo^2^)] where P=(Fo^2^+2Fc^2^)/3'.

Automatic conversion script
Id: cif_fix_values 3143 2015-03-26 13:38:13Z robertas 
;
_cod_original_cell_volume 2057.(2)
_cod_original_sg_symbol_H-M 'P 21/c'
_cod_database_code 2006299
_cod_database_fobs_code 2006299

loop_
_symmetry_equiv_pos_as_xyz
'x, y, z'
'-x, y+1/2, -z+1/2'
'-x, -y, -z'
'x, -y-1/2, z-1/2'

loop_
_atom_site_aniso_label
_atom_site_aniso_U_11
_atom_site_aniso_U_22
_atom_site_aniso_U_33
_atom_site_aniso_U_12
_atom_site_aniso_U_13
_atom_site_aniso_U_23
O2 .063(4) .072(6) .038(3) -.039(4) -.006(3) .011(4)
O9 .027(3) .033(5) .047(3) -.010(3) .006(2) -.016(4)
O11 .046(3) .042(5) .056(3) .002(4) .018(3) .002(4)
O23 .051(4) .025(4) .044(4) -.003(3) .004(3) -.005(4)
O22 .058(4) .067(6) .057(3) -.008(4) .031(3) -.008(4)
O21 .045(3) .060(5) .038(3) -.006(4) .005(3) -.016(4)
O20 .039(3) .042(5) .059(3) -.009(4) .010(3) -.011(4)
N19 .034(4) .046(6) .036(4) -.002(5) -.001(3) -.011(5)
N18 .033(4) .040(6) .034(4) .002(4) -.002(3) .000(5)
C1 .062(6) .124(13) .061(6) -.047(8) -.002(5) -.035(9)
C3 .048(5) .027(6) .040(5) -.007(5) .010(4) .002(5)
C3a .036(5) .084(10) .036(5) -.023(6) -.005(4) -.002(7)
C4 .045(5) .055(8) .026(4) -.024(6) -.005(4) .016(6)
C5 .077(6) .079(10) .037(5) -.047(7) .000(4) .004(6)
C6 .039(5) .047(7) .038(5) -.022(5) .000(4) .003(6)
C6a .074(6) .067(10) .061(6) -.032(7) .008(5) -.009(8)
C7 .037(4) .030(6) .045(5) .003(5) .009(4) .011(5)
C8 .041(5) .048(7) .035(4) -.007(5) .016(4) -.001(5)
C10 .032(5) .048(8) .035(5) -.003(5) -.002(4) .007(6)
C12 .032(4) .038(7) .013(4) .000(5) .003(3) -.009(5)
C13 .026(4) .030(7) .049(5) -.002(5) -.004(4) .012(5)
C14 .035(5) .039(7) .018(4) .016(5) -.003(3) -.016(5)
C15 .030(4) .036(7) .023(4) .003(5) -.005(3) .003(5)
C16 .029(4) .021(6) .035(5) .000(5) .000(4) .002(5)
C17 .030(5) .043(7) .021(4) .014(5) -.009(3) .006(5)
C24 .042(5) .055(8) .029(4) -.016(6) -.008(4) .004(6)
C25 .042(5) .032(7) .061(5) .011(5) -.001(4) .012(6)
C26 .048(5) .088(10) .040(5) -.012(6) .007(4) -.030(7)
C27 .054(6) .054(8) .043(5) -.009(6) -.011(4) .020(6)
C28 .036(5) .058(8) .087(7) .001(5) .003(5) .030(7)
C29 .045(5) .057(8) .041(5) -.012(6) .007(4) -.004(6)

loop_
_atom_site_label
_atom_site_fract_x
_atom_site_fract_y
_atom_site_fract_z
_atom_site_U_iso_or_equiv
_atom_site_thermal_displace_type
_atom_site_calc_flag
_atom_site_refinement_flags
_atom_site_occupancy
_atom_site_disorder_group
_atom_site_type_symbol
O2 .7442(3) .2005(13) .2085(2) .058(2) Uani d . 1 . O
O9 .8466(3) .1292(11) .3982(2) .036(2) Uani d . 1 . O
O11 .8449(2) .4557(12) .4610(2) .047(2) Uani d . 1 . O
O23 1.0543(3) -.0243(11) .2756(2) .040(2) Uani d . 1 . O
O22 1.1274(3) .2798(13) .2533(2) .059(2) Uani d . 1 . O
O21 1.0766(2) .9877(12) .4721(2) .048(2) Uani d . 1 . O
O20 1.1641(3) .9359(11) .4075(2) .046(2) Uani d . 1 . O
N19 1.0803(3) .1890(15) .2845(3) .039(2) Uani d . 1 . N
N18 1.1039(3) .8817(14) .4299(3) .036(2) Uani d . 1 . N
C1 .6871(4) -.001(3) .2065(4) .083(4) Uani d . 1 . C
H1A .7153 -.1621 .2082 .099 Uiso calc R 1 . H
C3 .7700(4) .2523(16) .2715(3) .038(2) Uani d . 1 . C
H3A .7645 .4301 .2807 .046 Uiso calc R 1 . H
H3B .8245 .2043 .2806 .046 Uiso calc R 1 . H
C3a .7200(4) .1023(19) .3071(3) .053(3) Uani d . 1 . C
C4 .7205(4) .0020(18) .3617(3) .042(3) Uani d . 1 . C
C5 .6535(4) -.1748(18) .3649(3) .064(3) Uani d . 1 . C
H5A .6158 -.1106 .3923 .077 Uiso calc R 1 . H
H5B .6713 -.3399 .3796 .077 Uiso calc R 1 . H
C6 .6197(4) -.1839(18) .2983(3) .042(3) Uani d . 1 . C
C6a .6531(5) .028(2) .2623(4) .067(3) Uani d . 1 . C
H6AA .6152 .1666 .2580 .080 Uiso calc R 1 . H
C7 .5671(3) -.3381(15) .2767(3) .037(2) Uani d . 1 . C
H7A .5470 -.4560 .3033 .044 Uiso calc R 1 . H
H7B .5487 -.3330 .2345 .044 Uiso calc R 1 . H
C8 .7749(3) .0399(17) .4165(3) .040(3) Uani d . 1 . C
H8A .7534 .1606 .4444 .049 Uiso calc R 1 . H
H8B .7832 -.1180 .4390 .049 Uiso calc R 1 . H
C10 .8757(4) .3381(19) .4234(3) .038(3) Uani d . 1 . C
C12 .9509(4) .4004(16) .4003(3) .028(2) Uani d . 1 . C
C13 .9805(3) .2614(16) .3552(3) .035(2) Uani d . 1 . C
H13A .9532 .1221 .3382 .043 Uiso calc R 1 . H
C14 1.0503(4) .3268(17) .3349(3) .031(2) Uani d . 1 . C
C15 1.0924(4) .5359(16) .3569(3) .030(2) Uani d . 1 . C
H15A 1.1387 .5855 .3408 .036 Uiso calc R 1 . H
C16 1.0620(4) .6604(17) .4027(3) .029(2) Uani d . 1 . C
C17 .9912(4) .6041(16) .4250(3) .032(2) Uani d . 1 . C
H17A .9713 .7021 .4561 .039 Uiso calc R 1 . H
C24 .6400(4) .0170(19) .1438(3) .043(3) Uani d . 1 . C
H24A .5991 -.1123 .1429 .052 Uiso calc R 1 . H
C25 .6921(3) -.0473(16) .0934(3) .045(3) Uani d . 1 . C
H25A .7347 .0737 .0945 .054 Uiso calc R 1 . H
H25B .7148 -.2126 .1019 .054 Uiso calc R 1 . H
C26 .6497(4) -.0472(19) .0295(3) .058(3) Uani d . 1 . C
H26A .6864 -.0816 -.0014 .070 Uiso calc R 1 . H
H26B .6107 -.1804 .0269 .070 Uiso calc R 1 . H
C27 .6105(4) .1984(19) .0149(3) .051(3) Uani d . 1 . C
H27A .6497 .3295 .0129 .061 Uiso calc R 1 . H
H27B .5805 .1890 -.0257 .061 Uiso calc R 1 . H
C28 .5578(4) .2617(19) .0640(3) .061(3) Uani d . 1 . C
H28A .5352 .4271 .0556 .073 Uiso calc R 1 . H
H28B .5154 .1403 .0628 .073 Uiso calc R 1 . H
C29 .6010(4) .2602(18) .1271(3) .048(3) Uani d . 1 . C
H29A .5647 .2989 .1581 .057 Uiso calc R 1 . H
H29B .6402 .3923 .1289 .057 Uiso calc R 1 . H

loop_
_atom_type_symbol
_atom_type_description
_atom_type_scat_dispersion_real
_atom_type_scat_dispersion_imag
_atom_type_scat_source
C C 0.0033 0.0016 'International Tables Vol C Tables 4.2.6.8 and 6.1.1.4'
H H 0.0000 0.0000 'International Tables Vol C Tables 4.2.6.8 and 6.1.1.4'
N N 0.0061 0.0033 'International Tables Vol C Tables 4.2.6.8 and 6.1.1.4'
O O 0.0106 0.0060 'International Tables Vol C Tables 4.2.6.8 and 6.1.1.4'

loop_
_geom_angle_atom_site_label_1
_geom_angle_atom_site_label_2
_geom_angle_atom_site_label_3
_geom_angle
_geom_angle_publ_flag
C3 O2 C1 109.1(6) ?
C10 O9 C8 118.8(6) ?
O22 N19 O23 122.7(8) ?
O22 N19 C14 121.2(8) ?
O23 N19 C14 116.0(7) ?
O21 N18 O20 126.3(7) ?
O21 N18 C16 117.7(7) ?
O20 N18 C16 116.0(7) ?
C6a C1 O2 103.1(8) y
C6a C1 C24 121.8(8) y
O2 C1 C24 106.6(8) y
C1 C6a C3a 103.1(7) y
C1 C6a C6 124.4(11) y
C3a C6a C6 100.1(7) y
C4 C3a C3 139.2(7) y
C4 C3a C6a 114.9(8) y
C3 C3a C6a 105.6(6) y
O2 C3 C3a 104.3(6) y
C3a C4 C8 129.2(8) y
C3a C4 C5 111.2(6) y
C8 C4 C5 119.6(7) y
C4 C5 C6 102.2(6) y
C7 C6 C5 124.7(8) y
C7 C6 C6a 125.8(7) y
C5 C6 C6a 109.4(7) y
O9 C8 C4 109.8(5) ?
O11 C10 O9 123.3(8) ?
O11 C10 C12 125.0(9) ?
O9 C10 C12 111.6(8) ?
C13 C12 C17 120.1(7) ?
C13 C12 C10 121.2(8) ?
C17 C12 C10 118.8(7) ?
C12 C13 C14 119.2(7) ?
C13 C14 C15 123.0(8) ?
C13 C14 N19 119.7(8) ?
C15 C14 N19 117.1(7) ?
C16 C15 C14 115.1(7) ?
C15 C16 C17 124.4(8) ?
C15 C16 N18 118.7(7) ?
C17 C16 N18 116.9(7) ?
C12 C17 C16 118.0(8) ?
C29 C24 C25 108.1(7) ?
C29 C24 C1 117.8(8) ?
C25 C24 C1 108.6(6) ?
C26 C25 C24 112.6(6) ?
C27 C26 C25 111.5(8) ?
C28 C27 C26 110.1(8) ?
C29 C28 C27 110.9(6) ?
C28 C29 C24 113.8(8) ?

loop_
_geom_bond_atom_site_label_1
_geom_bond_atom_site_label_2
_geom_bond_site_symmetry_2
_geom_bond_distance
_geom_bond_publ_flag
O2 C3 . 1.435(7) y
O2 C1 . 1.478(11) y
O9 C10 . 1.339(10) ?
O9 C8 . 1.432(7) ?
O11 C10 . 1.203(9) ?
O23 N19 . 1.250(9) ?
O22 N19 . 1.218(7) ?
O21 N18 . 1.218(7) ?
O20 N18 . 1.234(6) ?
N19 C14 . 1.463(9) ?
N18 C16 . 1.499(9) ?
C1 C6a . 1.408(9) y
C1 C24 . 1.536(9) ?
C6a C3a . 1.511(9) y
C6a C6 . 1.535(11) y
C3a C4 . 1.307(9) y
C3a C3 . 1.466(10) y
C4 C8 . 1.476(7) y
C4 C5 . 1.519(10) y
C5 C6 . 1.521(8) y
C6 C7 . 1.300(9) y
C10 C12 . 1.488(9) ?
C12 C13 . 1.377(9) ?
C12 C17 . 1.391(10) ?
C13 C14 . 1.382(8) ?
C14 C15 . 1.412(10) ?
C15 C16 . 1.352(9) ?
C16 C17 . 1.404(9) ?
C24 C29 . 1.513(11) ?
C24 C25 . 1.529(9) ?
C25 C26 . 1.520(8) ?
C26 C27 . 1.517(12) ?
C27 C28 . 1.512(9) ?
C28 C29 . 1.509(8) ?
